data_7003802
loop_
_publ_author_name
'Dutton, Jason L.'
'Sutrisno, Andre'
'Schurko, Robert W.'
'Ragogna, Paul J.'

_publ_section_title
;
 Synthesis and characterization of cationic selenium--nitrogen
 heterocycles from tert-butyl-DAB (DAB =
 1,4-di-tert-butyl-1,3-diazabutadiene) and SeX4via the reductive
 elimination of X2 (X = Cl, Br): a distinct contrast with tellurium
;
_journal_issue 26
_journal_name_full 'Dalton Transactions'
_journal_page_first 3470
_journal_page_last 3477
_journal_paper_doi 10.1039/b719779a
_journal_year 2008
_chemical_formula_sum 'C6 H11 Cl N2 Se'
_chemical_formula_weight 225.58
_chemical_name_systematic
;
?
;
_space_group_IT_number 14
_symmetry_cell_setting monoclinic
_symmetry_space_group_name_Hall '-P 2ybc'
_symmetry_space_group_name_H-M 'P 1 21/c 1'
_atom_sites_solution_hydrogens geom
_atom_sites_solution_primary direct
_atom_sites_solution_secondary difmap
_audit_creation_method SHELXL-97
_cell_angle_alpha 90.00
_cell_angle_beta 108.74(3)
_cell_angle_gamma 90.00
_cell_formula_units_Z 4
_cell_length_a 8.2290(16)
_cell_length_b 10.646(2)
_cell_length_c 10.347(2)
_cell_measurement_temperature 150(2)
_cell_volume 858.4(3)
_computing_cell_refinement 'DENZO-SMN (Otwinowski & Minor, 1997)'
_computing_data_collection 'COLLECT (Nonius, 1997-2001)'
_computing_data_reduction DENZO-SMN
_computing_molecular_graphics 'SHELXTL/PC (Sheldrick, 2001)'
_computing_publication_material SHELXTL/PC
_computing_structure_refinement 'SHELXL-97 (Sheldrick, 1997)'
_computing_structure_solution 'SHELXS-97 (Sheldrick, 1990)'
_diffrn_ambient_temperature 150(2)
_diffrn_measured_fraction_theta_full .999
_diffrn_measured_fraction_theta_max .999
_diffrn_measurement_device_type 'Nonius Kappa-CCD'
_diffrn_measurement_method '\f scans, and \w scans with \k offsets'
_diffrn_radiation_monochromator graphite
_diffrn_radiation_source 'fine-focus sealed tube'
_diffrn_radiation_type MoK\a
_diffrn_radiation_wavelength 0.71073
_diffrn_reflns_av_R_equivalents 0.0686
_diffrn_reflns_av_sigmaI/netI 0.0438
_diffrn_reflns_limit_h_max 10
_diffrn_reflns_limit_h_min -10
_diffrn_reflns_limit_k_max 13
_diffrn_reflns_limit_k_min -13
_diffrn_reflns_limit_l_max 13
_diffrn_reflns_limit_l_min -13
_diffrn_reflns_number 7234
_diffrn_reflns_theta_full 27.65
_diffrn_reflns_theta_max 27.65
_diffrn_reflns_theta_min 2.61
_exptl_absorpt_coefficient_mu 4.615
_exptl_absorpt_correction_T_max 0.8021
_exptl_absorpt_correction_T_min 0.6554
_exptl_absorpt_correction_type multi-scan
_exptl_absorpt_process_details 'DENZO-SMN (Otwinowski & Minor, 1997)'
_exptl_crystal_colour colorless
_exptl_crystal_density_diffrn 1.745
_exptl_crystal_density_method 'not measured'
_exptl_crystal_description block
_exptl_crystal_F_000 448
_exptl_crystal_size_max 0.10
_exptl_crystal_size_mid 0.05
_exptl_crystal_size_min 0.05
_refine_diff_density_max 1.118
_refine_diff_density_min -1.353
_refine_diff_density_rms .150
_refine_ls_extinction_method none
_refine_ls_goodness_of_fit_ref 1.105
_refine_ls_hydrogen_treatment mixed
_refine_ls_matrix_type full
_refine_ls_number_parameters 91
_refine_ls_number_reflns 1999
_refine_ls_number_restraints 0
_refine_ls_restrained_S_all 1.105
_refine_ls_R_factor_all 0.0403
_refine_ls_R_factor_gt 0.0367
_refine_ls_shift/su_max 0.001
_refine_ls_shift/su_mean 0.000
_refine_ls_structure_factor_coef Fsqd
_refine_ls_weighting_details 'calc w=1/[\s^2^(Fo^2^)+(0.0617P)^2^+0.1815P] where P=(Fo^2^+2Fc^2^)/3'
_refine_ls_weighting_scheme calc
_refine_ls_wR_factor_gt 0.0941
_refine_ls_wR_factor_ref 0.0966
_reflns_number_gt 1828
_reflns_number_total 1999
_reflns_threshold_expression >2sigma(I)
_cod_data_source_file b719779a.txt
_cod_data_source_block 7076
_cod_original_sg_symbol_H-M P2(1)/c
_cod_database_code 7003802

loop_
_symmetry_equiv_pos_as_xyz
'x, y, z'
'-x, y+1/2, -z+1/2'
'-x, -y, -z'
'x, -y-1/2, z-1/2'

loop_
_atom_site_label
_atom_site_type_symbol
_atom_site_fract_x
_atom_site_fract_y
_atom_site_fract_z
_atom_site_U_iso_or_equiv
_atom_site_adp_type
_atom_site_occupancy
_atom_site_symmetry_multiplicity
_atom_site_calc_flag
_atom_site_refinement_flags
_atom_site_disorder_assembly
_atom_site_disorder_group
Se1 Se 0.25521(3) 0.44779(2) 0.83749(2) 0.01786(13) Uani 1 1 d . . .
Cl1 Cl 0.29908(8) 0.26009(6) 1.01263(6) 0.02356(17) Uani 1 1 d . . .
N2 N 0.0659(3) 0.4827(2) 0.8813(2) 0.0224(5) Uani 1 1 d . . .
N1 N 0.1977(3) 0.5927(2) 0.7203(2) 0.0167(4) Uani 1 1 d . . .
C4 C 0.4641(4) 0.5638(2) 0.6668(3) 0.0223(6) Uani 1 1 d . . .
H4A H 0.4411 0.4736 0.6543 0.033 Uiso 1 1 calc R . .
H4B H 0.5290 0.5807 0.7627 0.033 Uiso 1 1 calc R . .
H4C H 0.5311 0.5912 0.6089 0.033 Uiso 1 1 calc R . .
C3 C 0.2954(3) 0.6351(2) 0.6276(2) 0.0175(5) Uani 1 1 d . . .
C2 C 0.0596(3) 0.6460(2) 0.7283(3) 0.0209(5) Uani 1 1 d . . .
H2B H 0.0108 0.7193 0.6785 0.025 Uiso 1 1 calc R . .
C1 C -0.0118(3) 0.5832(3) 0.8196(3) 0.0235(5) Uani 1 1 d . . .
H1A H -0.1127 0.6137 0.8348 0.028 Uiso 1 1 calc R . .
C6 C 0.1849(4) 0.6031(3) 0.4826(3) 0.0262(6) Uani 1 1 d . . .
H6A H 0.1674 0.5120 0.4742 0.039 Uiso 1 1 calc R . .
H6B H 0.2426 0.6313 0.4183 0.039 Uiso 1 1 calc R . .
H6C H 0.0736 0.6453 0.4618 0.039 Uiso 1 1 calc R . .
C5 C 0.3263(4) 0.7763(2) 0.6459(3) 0.0256(6) Uani 1 1 d . . .
H5A H 0.3969 0.7938 0.7402 0.038 Uiso 1 1 calc R . .
H5B H 0.2160 0.8198 0.6258 0.038 Uiso 1 1 calc R . .
H5C H 0.3858 0.8058 0.5834 0.038 Uiso 1 1 calc R . .

loop_
_atom_site_aniso_label
_atom_site_aniso_U_11
_atom_site_aniso_U_22
_atom_site_aniso_U_33
_atom_site_aniso_U_23
_atom_site_aniso_U_13
_atom_site_aniso_U_12
Se1 0.01657(19) 0.01911(18) 0.01906(18) 0.00126(8) 0.00734(13) 0.00084(8)
Cl1 0.0255(3) 0.0228(3) 0.0222(3) 0.0037(2) 0.0075(3) 0.0023(2)
N2 0.0201(11) 0.0278(11) 0.0217(11) -0.0012(10) 0.0102(9) 0.0001(9)
N1 0.0157(10) 0.0182(10) 0.0158(10) 0.0005(8) 0.0047(8) -0.0018(8)
C4 0.0212(13) 0.0219(12) 0.0263(14) 0.0023(10) 0.0111(11) 0.0007(10)
C3 0.0184(12) 0.0185(12) 0.0172(11) 0.0003(9) 0.0077(10) -0.0023(9)
C2 0.0187(12) 0.0234(12) 0.0198(12) -0.0028(10) 0.0049(10) 0.0020(10)
C1 0.0196(12) 0.0280(13) 0.0247(13) -0.0032(11) 0.0097(11) 0.0025(11)
C6 0.0256(14) 0.0325(15) 0.0194(12) 0.0006(11) 0.0055(11) -0.0015(12)
C5 0.0255(14) 0.0168(12) 0.0353(15) 0.0009(11) 0.0108(12) -0.0015(10)

loop_
_atom_type_symbol
_atom_type_description
_atom_type_scat_dispersion_real
_atom_type_scat_dispersion_imag
_atom_type_scat_source
C C .0033 .0016 'International Tables Vol C Tables 4.2.6.8 and 6.1.1.4'
H H .0000 .0000 'International Tables Vol C Tables 4.2.6.8 and 6.1.1.4'
N N .0061 .0033 'International Tables Vol C Tables 4.2.6.8 and 6.1.1.4'
Cl Cl .1484 .1585 'International Tables Vol C Tables 4.2.6.8 and 6.1.1.4'
Se Se -.0929 2.2259 'International Tables Vol C Tables 4.2.6.8 and 6.1.1.4'

loop_
_geom_angle_atom_site_label_1
_geom_angle_atom_site_label_2
_geom_angle_atom_site_label_3
_geom_angle
_geom_angle_site_symmetry_1
_geom_angle_site_symmetry_3
_geom_angle_publ_flag
N2 Se1 N1 86.29(10) . . ?
N2 Se1 Cl1 85.53(8) . . ?
N1 Se1 Cl1 171.69(6) . . ?
C1 N2 Se1 112.06(18) . . ?
C2 N1 C3 124.6(2) . . ?
C2 N1 Se1 110.71(17) . . ?
C3 N1 Se1 124.66(16) . . ?
C3 C4 H4A 109.5 . . ?
C3 C4 H4B 109.5 . . ?
H4A C4 H4B 109.5 . . ?
C3 C4 H4C 109.5 . . ?
H4A C4 H4C 109.5 . . ?
H4B C4 H4C 109.5 . . ?
N1 C3 C4 108.0(2) . . ?
N1 C3 C6 106.8(2) . . ?
C4 C3 C6 110.9(2) . . ?
N1 C3 C5 108.6(2) . . ?
C4 C3 C5 110.9(2) . . ?
C6 C3 C5 111.5(2) . . ?
N1 C2 C1 113.1(2) . . ?
N1 C2 H2B 123.4 . . ?
C1 C2 H2B 123.4 . . ?
N2 C1 C2 117.8(2) . . ?
N2 C1 H1A 121.1 . . ?
C2 C1 H1A 121.1 . . ?
C3 C6 H6A 109.5 . . ?
C3 C6 H6B 109.5 . . ?
H6A C6 H6B 109.5 . . ?
C3 C6 H6C 109.5 . . ?
H6A C6 H6C 109.5 . . ?
H6B C6 H6C 109.5 . . ?
C3 C5 H5A 109.5 . . ?
C3 C5 H5B 109.5 . . ?
H5A C5 H5B 109.5 . . ?
C3 C5 H5C 109.5 . . ?
H5A C5 H5C 109.5 . . ?
H5B C5 H5C 109.5 . . ?

loop_
_geom_bond_atom_site_label_1
_geom_bond_atom_site_label_2
_geom_bond_distance
_geom_bond_site_symmetry_2
_geom_bond_publ_flag
Se1 N2 1.795(2) . ?
Se1 N1 1.924(2) . ?
Se1 Cl1 2.6432(8) . ?
N2 C1 1.303(4) . ?
N1 C2 1.297(3) . ?
N1 C3 1.506(3) . ?
C4 C3 1.519(4) . ?
C4 H4A 0.9800 . ?
C4 H4B 0.9800 . ?
C4 H4C 0.9800 . ?
C3 C6 1.522(4) . ?
C3 C5 1.526(3) . ?
C2 C1 1.428(4) . ?
C2 H2B 0.9500 . ?
C1 H1A 0.9500 . ?
C6 H6A 0.9800 . ?
C6 H6B 0.9800 . ?
C6 H6C 0.9800 . ?
C5 H5A 0.9800 . ?
C5 H5B 0.9800 . ?
C5 H5C 0.9800 . ?

loop_
_geom_torsion_atom_site_label_1
_geom_torsion_atom_site_label_2
_geom_torsion_atom_site_label_3
_geom_torsion_atom_site_label_4
_geom_torsion
_geom_torsion_site_symmetry_1
_geom_torsion_site_symmetry_2
_geom_torsion_site_symmetry_3
_geom_torsion_site_symmetry_4
_geom_torsion_publ_flag
N1 Se1 N2 C1 -1.2(2) . . . . ?
Cl1 Se1 N2 C1 177.3(2) . . . . ?
N2 Se1 N1 C2 0.89(18) . . . . ?
Cl1 Se1 N1 C2 -9.4(6) . . . . ?
N2 Se1 N1 C3 -176.7(2) . . . . ?
Cl1 Se1 N1 C3 173.0(3) . . . . ?
C2 N1 C3 C4 170.0(2) . . . . ?
Se1 N1 C3 C4 -12.7(3) . . . . ?
C2 N1 C3 C6 -70.6(3) . . . . ?
Se1 N1 C3 C6 106.6(2) . . . . ?
C2 N1 C3 C5 49.7(3) . . . . ?
Se1 N1 C3 C5 -133.08(19) . . . . ?
C3 N1 C2 C1 177.1(2) . . . . ?
Se1 N1 C2 C1 -0.4(3) . . . . ?
Se1 N2 C1 C2 1.3(3) . . . . ?
N1 C2 C1 N2 -0.6(4) . . . . ?
